data_7053956
loop_
_publ_author_name
'Sun, Ming-Ling'
'Zhang, Xin'
'Huang, Yuan-Yuan'
'Lin, Qi-Pu'
'Qin, Ye-Yan'
'Yao, Yuan-Gen'

_publ_section_title
;
 Homochiral 3D lanthanide camphorates with high thermal stability
;
_journal_issue 1
_journal_name_full 'New Journal of Chemistry'
_journal_page_first 55
_journal_paper_doi 10.1039/c3nj00981e
_journal_volume 38
_journal_year 2014
_chemical_absolute_configuration rm
_chemical_formula_moiety 'C11 H15 Dy O6'
_chemical_formula_sum 'C11 H15 Dy O6'
_chemical_formula_weight 405.73
_chemical_name_systematic
; 
 ? 
;
_space_group_IT_number 19
_symmetry_cell_setting orthorhombic
_symmetry_space_group_name_Hall 'P 2ac 2ab'
_symmetry_space_group_name_H-M 'P 21 21 21'
_atom_sites_solution_hydrogens geom
_atom_sites_solution_primary direct
_atom_sites_solution_secondary difmap
_audit_creation_method SHELXL-97
_cell_angle_alpha 90.00
_cell_angle_beta 90.00
_cell_angle_gamma 90.00
_cell_formula_units_Z 4
_cell_length_a 8.152(3)
_cell_length_b 10.886(4)
_cell_length_c 14.782(5)
_cell_measurement_reflns_used 3887
_cell_measurement_temperature 293(2)
_cell_measurement_theta_max 27.4797
_cell_measurement_theta_min 3.1209
_cell_volume 1311.8(8)
_computing_cell_refinement 'Bruker XSCANS'
_computing_data_collection 'Bruker XSCANS'
_computing_data_reduction 'Bruker SHELXTL'
_computing_molecular_graphics 'Bruker SHELXTL'
_computing_publication_material 'Bruker SHELXTL'
_computing_structure_refinement 'SHELXL-97 (Sheldrick, 1997)'
_computing_structure_solution 'SHELXS-97 (Sheldrick, 1990)'
_diffrn_ambient_temperature 293(2)
_diffrn_measured_fraction_theta_full 0.995
_diffrn_measured_fraction_theta_max 0.995
_diffrn_measurement_device_type 'Bruker P4'
_diffrn_measurement_method '\w scans'
_diffrn_radiation_monochromator graphite
_diffrn_radiation_source 'fine-focus sealed tube'
_diffrn_radiation_type MoK\a
_diffrn_radiation_wavelength 0.71073
_diffrn_reflns_av_R_equivalents 0.0270
_diffrn_reflns_av_sigmaI/netI 0.0320
_diffrn_reflns_limit_h_max 10
_diffrn_reflns_limit_h_min -9
_diffrn_reflns_limit_k_max 14
_diffrn_reflns_limit_k_min -14
_diffrn_reflns_limit_l_max 19
_diffrn_reflns_limit_l_min -16
_diffrn_reflns_number 9823
_diffrn_reflns_theta_full 27.49
_diffrn_reflns_theta_max 27.49
_diffrn_reflns_theta_min 3.12
_diffrn_standards_decay_% none
_diffrn_standards_interval_count none
_diffrn_standards_number none
_exptl_absorpt_coefficient_mu 5.712
_exptl_absorpt_correction_T_max 1.0000
_exptl_absorpt_correction_T_min 0.6739
_exptl_absorpt_correction_type multi-scan
_exptl_absorpt_process_details crystalclear
_exptl_crystal_colour white
_exptl_crystal_density_diffrn 2.054
_exptl_crystal_density_method 'not measured'
_exptl_crystal_description Prism
_exptl_crystal_F_000 780
_exptl_crystal_size_max 0.2500
_exptl_crystal_size_mid 0.1500
_exptl_crystal_size_min 0.1100
_refine_diff_density_max 1.599
_refine_diff_density_min -0.779
_refine_diff_density_rms 0.137
_refine_ls_abs_structure_details 'Flack H D (1983), Acta Cryst. A39, 876-881'
_refine_ls_abs_structure_Flack 0.01(2)
_refine_ls_extinction_method none
_refine_ls_goodness_of_fit_ref 1.068
_refine_ls_hydrogen_treatment constr
_refine_ls_matrix_type full
_refine_ls_number_parameters 152
_refine_ls_number_reflns 2994
_refine_ls_number_restraints 0
_refine_ls_restrained_S_all 1.068
_refine_ls_R_factor_all 0.0314
_refine_ls_R_factor_gt 0.0293
_refine_ls_shift/su_max 0.001
_refine_ls_shift/su_mean 0.000
_refine_ls_structure_factor_coef Fsqd
_refine_ls_weighting_details 'calc w=1/[\s^2^(Fo^2^)+(0.0416P)^2^+0.8646P] where P=(Fo^2^+2Fc^2^)/3'
_refine_ls_weighting_scheme calc
_refine_ls_wR_factor_gt 0.0742
_refine_ls_wR_factor_ref 0.0754
_reflns_number_gt 2783
_reflns_number_total 2994
_reflns_threshold_expression >2sigma(I)
_cod_data_source_file c3nj00981e.txt
_cod_data_source_block 1
_cod_depositor_comments
;
The following automatic conversions were performed:

'_symmetry_cell_setting' value 'Orthorhombic' changed to
'orthorhombic' according to
/usr/data/users/saulius/automatic-downloads/current/RSC/lib/dictionaries/cif_core.dic
dictionary named 'cif_core.dic' version 2.4.2 from
2011-04-26.

'_exptl_absorpt_correction_type' value 'Multi-scan'
changed to 'multi-scan' according to
/usr/data/users/saulius/automatic-downloads/current/RSC/lib/dictionaries/cif_core.dic
dictionary named 'cif_core.dic' version 2.4.2 from 2011-04-26.

Automatic conversion script
Id: cif_fix_values 2281 2013-09-26 08:29:07Z andrius 
;
_cod_original_sg_symbol_Hall 'P 2ac 2ab '
_cod_original_sg_symbol_H-M P2(1)2(1)2(1)
_cod_database_code 7053956
_attachment Dy.cif

loop_
_symmetry_equiv_pos_as_xyz
'x, y, z'
'-x+1/2, -y, z+1/2'
'x+1/2, -y+1/2, -z'
'-x, y+1/2, -z+1/2'

loop_
_atom_site_label
_atom_site_type_symbol
_atom_site_fract_x
_atom_site_fract_y
_atom_site_fract_z
_atom_site_U_iso_or_equiv
_atom_site_adp_type
_atom_site_occupancy
_atom_site_symmetry_multiplicity
_atom_site_calc_flag
_atom_site_refinement_flags
Dy1 Dy 0.07406(2) 0.795484(19) -0.001836(19) 0.02013(9) Uani 1 1 d .
O1 O 0.1447(6) 0.6000(4) 0.0280(4) 0.0469(14) Uani 1 1 d .
O2 O 0.4064(5) 0.5570(4) 0.0540(4) 0.0400(12) Uani 1 1 d .
O3 O 0.3037(6) 0.2144(5) 0.3623(3) 0.0423(12) Uani 1 1 d .
O4 O 0.0545(6) 0.2914(5) 0.3690(3) 0.0433(12) Uani 1 1 d .
O5 O 0.1979(6) 0.9814(5) 0.0555(4) 0.0556(15) Uani 1 1 d .
O6 O 0.3541(5) 0.8190(4) 0.0581(3) 0.0315(10) Uani 1 1 d .
C1 C 0.2082(8) 0.4064(5) 0.0945(4) 0.0285(13) Uani 1 1 d .
C2 C 0.2895(10) 0.3804(8) 0.1909(5) 0.0510(19) Uani 1 1 d .
C3 C 0.1777(7) 0.2690(5) 0.2232(4) 0.0259(13) Uani 1 1 d .
H3A H 0.2274 0.1938 0.1992 0.031 Uiso 1 1 calc R
C4 C 0.0055(12) 0.2787(10) 0.1819(7) 0.072(2) Uani 1 1 d .
H4A H -0.0773 0.2908 0.2282 0.086 Uiso 1 1 calc R
H4B H -0.0216 0.2063 0.1468 0.086 Uiso 1 1 calc R
C5 C 0.0239(11) 0.3986(11) 0.1183(6) 0.072(2) Uani 1 1 d .
H5A H -0.0417 0.3900 0.0639 0.086 Uiso 1 1 calc R
H5B H -0.0112 0.4719 0.1503 0.086 Uiso 1 1 calc R
C6 C 0.2586(8) 0.5308(5) 0.0575(4) 0.0285(13) Uani 1 1 d .
C7 C 0.2601(15) 0.3125(7) 0.0236(6) 0.072(3) Uani 1 1 d .
H7A H 0.2089 0.3318 -0.0331 0.108 Uiso 1 1 calc R
H7B H 0.2271 0.2319 0.0426 0.108 Uiso 1 1 calc R
H7C H 0.3772 0.3147 0.0166 0.108 Uiso 1 1 calc R
C8 C 0.2719(14) 0.4904(10) 0.2509(6) 0.0618(17) Uani 1 1 d .
H8A H 0.1591 0.5156 0.2524 0.093 Uiso 1 1 calc R
H8B H 0.3381 0.5562 0.2278 0.093 Uiso 1 1 calc R
H8C H 0.3073 0.4698 0.3110 0.093 Uiso 1 1 calc R
C9 C 0.4679(12) 0.3381(9) 0.1883(6) 0.0618(17) Uani 1 1 d .
H9A H 0.5364 0.4048 0.1691 0.093 Uiso 1 1 calc R
H9B H 0.4787 0.2709 0.1467 0.093 Uiso 1 1 calc R
H9C H 0.5008 0.3118 0.2476 0.093 Uiso 1 1 calc R
C10 C 0.1784(7) 0.2577(5) 0.3257(5) 0.0308(14) Uani 1 1 d .
C11 C 0.3304(9) 0.9321(6) 0.0736(5) 0.0398(16) Uani 1 1 d .
H11A H 0.4141 0.9787 0.0990 0.048 Uiso 1 1 d R

loop_
_atom_site_aniso_label
_atom_site_aniso_U_11
_atom_site_aniso_U_22
_atom_site_aniso_U_33
_atom_site_aniso_U_23
_atom_site_aniso_U_13
_atom_site_aniso_U_12
Dy1 0.01501(12) 0.02329(12) 0.02208(13) 0.00181(17) 0.00140(17) 0.00099(8)
O1 0.039(2) 0.029(2) 0.072(4) 0.011(2) -0.013(2) -0.004(2)
O2 0.026(2) 0.036(2) 0.059(3) 0.013(2) 0.005(2) -0.008(2)
O3 0.041(3) 0.062(3) 0.024(2) 0.006(2) -0.011(2) 0.002(3)
O4 0.045(3) 0.062(3) 0.023(2) 0.006(2) 0.012(2) 0.006(3)
O5 0.037(3) 0.033(2) 0.097(4) -0.013(3) -0.003(3) 0.000(2)
O6 0.020(2) 0.033(2) 0.041(3) -0.0088(19) 0.0009(19) 0.0002(18)
C1 0.034(3) 0.024(3) 0.027(3) 0.004(2) -0.003(3) -0.005(3)
C2 0.051(5) 0.056(4) 0.046(4) 0.016(4) -0.008(4) -0.012(4)
C3 0.029(3) 0.029(3) 0.020(3) 0.006(2) 0.004(2) -0.002(3)
C4 0.059(4) 0.103(5) 0.053(4) 0.029(4) -0.016(3) -0.031(4)
C5 0.059(4) 0.103(5) 0.053(4) 0.029(4) -0.016(3) -0.031(4)
C6 0.032(3) 0.027(3) 0.026(3) 0.005(2) -0.002(3) -0.001(3)
C7 0.114(8) 0.049(5) 0.052(5) 0.000(4) 0.021(5) -0.004(5)
C8 0.073(5) 0.064(4) 0.049(3) -0.001(3) -0.006(3) -0.011(3)
C9 0.073(5) 0.064(4) 0.049(3) -0.001(3) -0.006(3) -0.011(3)
C10 0.036(4) 0.032(3) 0.024(3) 0.001(2) -0.001(2) -0.003(3)
C11 0.029(4) 0.040(4) 0.050(4) -0.014(3) -0.002(3) -0.006(3)

loop_
_atom_type_symbol
_atom_type_description
_atom_type_scat_dispersion_real
_atom_type_scat_dispersion_imag
_atom_type_scat_source
C C 0.0033 0.0016 'International Tables Vol C Tables 4.2.6.8 and 6.1.1.4'
H H 0.0000 0.0000 'International Tables Vol C Tables 4.2.6.8 and 6.1.1.4'
Dy Dy -0.1892 4.4098 'International Tables Vol C Tables 4.2.6.8 and 6.1.1.4'
O O 0.0106 0.0060 'International Tables Vol C Tables 4.2.6.8 and 6.1.1.4'

loop_
_geom_angle_atom_site_label_1
_geom_angle_atom_site_label_2
_geom_angle_atom_site_label_3
_geom_angle
_geom_angle_site_symmetry_1
_geom_angle_site_symmetry_3
O4 Dy1 O3 175.7(2) 4 2_564
O4 Dy1 O2 91.75(19) 4 3_465
O3 Dy1 O2 89.86(19) 2_564 3_465
O4 Dy1 O1 85.9(2) 4 .
O3 Dy1 O1 90.9(2) 2_564 .
O2 Dy1 O1 154.20(18) 3_465 .
O4 Dy1 O6 86.68(17) 4 3_465
O3 Dy1 O6 89.79(17) 2_564 3_465
O2 Dy1 O6 78.01(17) 3_465 3_465
O1 Dy1 O6 76.21(16) . 3_465
O4 Dy1 O5 84.5(2) 4 .
O3 Dy1 O5 99.7(2) 2_564 .
O2 Dy1 O5 77.02(19) 3_465 .
O1 Dy1 O5 128.11(19) . .
O6 Dy1 O5 153.19(16) 3_465 .
O4 Dy1 O6 96.96(17) 4 .
O3 Dy1 O6 85.16(17) 2_564 .
O2 Dy1 O6 127.85(16) 3_465 .
O1 Dy1 O6 77.89(15) . .
O6 Dy1 O6 153.51(8) 3_465 .
O5 Dy1 O6 53.07(16) . .
O4 Dy1 C11 90.6(2) 4 .
O3 Dy1 C11 92.9(2) 2_564 .
O2 Dy1 C11 102.2(2) 3_465 .
O1 Dy1 C11 103.51(19) . .
O6 Dy1 C11 177.29(19) 3_465 .
O5 Dy1 C11 26.13(19) . .
O6 Dy1 C11 26.93(17) . .
C6 O1 Dy1 144.5(4) . .
C6 O2 Dy1 140.4(4) . 3_565
C10 O3 Dy1 140.3(5) . 2_565
C10 O4 Dy1 146.9(5) . 4_545
C11 O5 Dy1 94.4(4) . .
C11 O6 Dy1 134.4(5) . 3_565
C11 O6 Dy1 91.4(4) . .
Dy1 O6 Dy1 121.86(18) 3_565 .
C6 C1 C7 106.0(5) . .
C6 C1 C5 113.2(6) . .
C7 C1 C5 113.0(7) . .
C6 C1 C2 111.6(5) . .
C7 C1 C2 112.3(6) . .
C5 C1 C2 101.0(5) . .
C8 C2 C9 110.3(8) . .
C8 C2 C3 112.1(7) . .
C9 C2 C3 108.9(7) . .
C8 C2 C1 110.3(7) . .
C9 C2 C1 115.3(7) . .
C3 C2 C1 99.6(5) . .
C10 C3 C4 113.9(6) . .
C10 C3 C2 111.1(5) . .
C4 C3 C2 110.6(6) . .
C10 C3 H3A 107.0 . .
C4 C3 H3A 107.0 . .
C2 C3 H3A 107.0 . .
C3 C4 C5 101.7(6) . .
C3 C4 H4A 111.4 . .
C5 C4 H4A 111.4 . .
C3 C4 H4B 111.4 . .
C5 C4 H4B 111.4 . .
H4A C4 H4B 109.3 . .
C1 C5 C4 105.5(7) . .
C1 C5 H5A 110.6 . .
C4 C5 H5A 110.6 . .
C1 C5 H5B 110.6 . .
C4 C5 H5B 110.6 . .
H5A C5 H5B 108.8 . .
O2 C6 O1 123.9(6) . .
O2 C6 C1 118.9(6) . .
O1 C6 C1 117.0(5) . .
C1 C7 H7A 109.5 . .
C1 C7 H7B 109.5 . .
H7A C7 H7B 109.5 . .
C1 C7 H7C 109.5 . .
H7A C7 H7C 109.5 . .
H7B C7 H7C 109.5 . .
C2 C8 H8A 109.5 . .
C2 C8 H8B 109.5 . .
H8A C8 H8B 109.5 . .
C2 C8 H8C 109.5 . .
H8A C8 H8C 109.5 . .
H8B C8 H8C 109.5 . .
C2 C9 H9A 109.5 . .
C2 C9 H9B 109.5 . .
H9A C9 H9B 109.5 . .
C2 C9 H9C 109.5 . .
H9A C9 H9C 109.5 . .
H9B C9 H9C 109.5 . .
O3 C10 O4 123.4(7) . .
O3 C10 C3 117.7(6) . .
O4 C10 C3 118.9(5) . .
O5 C11 O6 121.1(6) . .
O5 C11 Dy1 59.5(4) . .
O6 C11 Dy1 61.7(3) . .
O5 C11 H11A 119.4 . .
O6 C11 H11A 119.4 . .
Dy1 C11 H11A 178.8 . .

loop_
_geom_bond_atom_site_label_1
_geom_bond_atom_site_label_2
_geom_bond_distance
_geom_bond_site_symmetry_2
Dy1 O4 2.226(5) 4
Dy1 O3 2.245(5) 2_564
Dy1 O2 2.245(4) 3_465
Dy1 O1 2.249(4) .
Dy1 O6 2.337(4) 3_465
Dy1 O5 2.416(5) .
Dy1 O6 2.462(4) .
Dy1 C11 2.796(7) .
O1 C6 1.272(7) .
O2 C6 1.240(7) .
O2 Dy1 2.245(4) 3_565
O3 C10 1.248(7) .
O3 Dy1 2.245(5) 2_565
O4 C10 1.251(8) .
O4 Dy1 2.226(5) 4_545
O5 C11 1.235(9) .
O6 C11 1.267(8) .
O6 Dy1 2.337(4) 3_565
C1 C6 1.516(8) .
C1 C7 1.524(10) .
C1 C5 1.545(11) .
C1 C2 1.596(9) .
C2 C8 1.497(12) .
C2 C9 1.526(12) .
C2 C3 1.590(9) .
C3 C10 1.521(9) .
C3 C4 1.534(11) .
C3 H3A 0.9800 .
C4 C5 1.616(12) .
C4 H4A 0.9700 .
C4 H4B 0.9700 .
C5 H5A 0.9700 .
C5 H5B 0.9700 .
C7 H7A 0.9600 .
C7 H7B 0.9600 .
C7 H7C 0.9600 .
C8 H8A 0.9600 .
C8 H8B 0.9600 .
C8 H8C 0.9600 .
C9 H9A 0.9600 .
C9 H9B 0.9600 .
C9 H9C 0.9600 .
C11 H11A 0.9300 .
